data_4035405
loop_
_publ_author_name
'Ciecha\'nska, Magdalena'
'Wrona-Piotrowicz, Anna'
'Makal, Anna'
'Zakrzewski, Janusz'

_publ_section_title
;
 Alkylation of the K-Region in a Sterically Hindered Pyrene Carboxamide
 via Directed Reaction with Alkyllithiums under Air.
;
_journal_issue 20
_journal_name_full 'The Journal of organic chemistry'
_journal_page_first 12793
_journal_page_last 12797
_journal_paper_doi 10.1021/acs.joc.8b01024
_journal_volume 83
_journal_year 2018
_chemical_formula_moiety 'C33 H45 N O2'
_chemical_formula_sum 'C33 H45 N O2'
_chemical_formula_weight 487.70
_space_group_crystal_system monoclinic
_space_group_IT_number 14
_space_group_name_Hall '-P 2yn'
_space_group_name_H-M_alt 'P 1 21/n 1'
_atom_sites_solution_hydrogens mixed
_atom_sites_solution_primary iterative
_audit_creation_date 2016-11-28
_audit_creation_method
;
Olex2 1.2
(compiled Nov  7 2016 13:36:16 for OlexSys, GUI svn.r5261)
;
_cell_angle_alpha 90
_cell_angle_beta 104.250(4)
_cell_angle_gamma 90
_cell_formula_units_Z 8
_cell_length_a 16.1532(6)
_cell_length_b 19.5027(6)
_cell_length_c 18.8925(7)
_cell_measurement_reflns_used 17233
_cell_measurement_temperature 150.11(10)
_cell_measurement_theta_max 29.7490
_cell_measurement_theta_min 1.9560
_cell_volume 5768.6(4)
_computing_cell_refinement 'CrysAlisPro 1.171.38.43c (Rigaku OD, 2015)'
_computing_data_collection 'CrysAlisPro 1.171.38.43c (Rigaku OD, 2015)'
_computing_data_reduction 'CrysAlisPro 1.171.38.43c (Rigaku OD, 2015)'
_computing_molecular_graphics 'Olex2 (Dolomanov et al., 2009)'
_computing_publication_material 'Olex2 (Dolomanov et al., 2009)'
_computing_structure_refinement 'ShelXL (Sheldrick, 2015)'
_computing_structure_solution
;
Superflip (Palatinus & Chapuis, 2007;Palatinus & van der Lee, 2008;
Palatinus et al., 2012)
;
_diffrn_ambient_environment air
_diffrn_ambient_temperature 150.11(10)
_diffrn_detector 'CCD plate'
_diffrn_detector_area_resol_mean 8.0013
_diffrn_detector_type Eos
_diffrn_measured_fraction_theta_full 0.999
_diffrn_measured_fraction_theta_max 0.999
_diffrn_measurement_details
;
List of Runs (angles in degrees, time in seconds):

  # Type    Start    End  Width  t~exp~   \w     \q     \k     \f   Frames
--------------------------------------------------------------------------
  1  \w     21.00 104.00   1.00   10.00    --   24.03-160.00 120.00   83
  2  \w    -47.00  48.00   1.00   10.00    --   24.03 -57.00  90.00   95
  3  \w     -8.00  98.00   1.00   10.00    --   24.03  37.00 -90.00  106
  4  \w   -104.00 -21.00   1.00   10.00    --  -24.27 160.00 120.00   83
  5  \w    -48.00  46.00   1.00   10.00    --  -24.27  57.00 -30.00   94
  6  \w    -57.00  49.00   1.00   10.00    --  -24.27  37.00-120.00  106
  7  \w    -97.00   9.00   1.00   10.00    --  -24.27 -77.00  90.00  106
  8  \w    -97.00   9.00   1.00   10.00    --  -24.27 -77.00-150.00  106
  9  \w    -97.00 -72.00   1.00   10.00    --  -24.27 -77.00 -30.00   25
;
_diffrn_measurement_device 'four-circle diffractometer'
_diffrn_measurement_device_type 'SuperNova, Single source at offset, Eos'
_diffrn_measurement_method '\w scans'
_diffrn_orient_matrix_type 'CrysAlisPro convention (1999,Acta A55,543-557)'
_diffrn_orient_matrix_UB_11 -0.0067042000
_diffrn_orient_matrix_UB_12 -0.0215695000
_diffrn_orient_matrix_UB_13 -0.0311489000
_diffrn_orient_matrix_UB_21 -0.0409237000
_diffrn_orient_matrix_UB_22 -0.0088286000
_diffrn_orient_matrix_UB_23 0.0045622000
_diffrn_orient_matrix_UB_31 -0.0182018000
_diffrn_orient_matrix_UB_32 0.0279355000
_diffrn_orient_matrix_UB_33 -0.0225861000
_diffrn_radiation_monochromator mirror
_diffrn_radiation_probe x-ray
_diffrn_radiation_type MoK\a
_diffrn_radiation_wavelength 0.71072
_diffrn_reflns_av_R_equivalents 0.0590
_diffrn_reflns_av_unetI/netI 0.0407
_diffrn_reflns_Laue_measured_fraction_full 0.999
_diffrn_reflns_Laue_measured_fraction_max 0.999
_diffrn_reflns_limit_h_max 20
_diffrn_reflns_limit_h_min -20
_diffrn_reflns_limit_k_max 25
_diffrn_reflns_limit_k_min -25
_diffrn_reflns_limit_l_max 22
_diffrn_reflns_limit_l_min -24
_diffrn_reflns_number 86983
_diffrn_reflns_point_group_measured_fraction_full 0.999
_diffrn_reflns_point_group_measured_fraction_max 0.999
_diffrn_reflns_theta_full 25.214
_diffrn_reflns_theta_max 27.454
_diffrn_reflns_theta_min 1.666
_diffrn_source 'micro-focus sealed X-ray tube'
_diffrn_source_type 'SuperNova (Mo) X-ray Source'
_exptl_absorpt_coefficient_mu 0.068
_exptl_absorpt_correction_T_max 1.000
_exptl_absorpt_correction_T_min 0.443
_exptl_absorpt_correction_type gaussian
_exptl_absorpt_process_details
;
CrysAlisPro 1.171.38.43c (Rigaku Oxford Diffraction, 2015)
Numerical absorption correction based on gaussian integration over
			a multifaceted crystal model
Empirical absorption correction using spherical harmonics,
 implemented in SCALE3 ABSPACK scaling algorithm.
;
_exptl_crystal_colour 'clear colourless'
_exptl_crystal_colour_lustre clear
_exptl_crystal_colour_primary colourless
_exptl_crystal_density_diffrn 1.123
_exptl_crystal_description block
_exptl_crystal_F_000 2128
_exptl_crystal_size_max 0.279
_exptl_crystal_size_mid 0.21
_exptl_crystal_size_min 0.145
_refine_diff_density_max 0.261
_refine_diff_density_min -0.250
_refine_diff_density_rms 0.045
_refine_ls_extinction_method none
_refine_ls_goodness_of_fit_ref 1.046
_refine_ls_hydrogen_treatment mixed
_refine_ls_matrix_type full
_refine_ls_number_parameters 681
_refine_ls_number_reflns 13198
_refine_ls_number_restraints 4
_refine_ls_restrained_S_all 1.046
_refine_ls_R_factor_all 0.0781
_refine_ls_R_factor_gt 0.0584
_refine_ls_shift/su_max 0.001
_refine_ls_shift/su_mean 0.000
_refine_ls_structure_factor_coef Fsqd
_refine_ls_weighting_details
;
 w=1/[\s^2^(Fo^2^)+(0.0440P)^2^+3.3251P]
 where P=(Fo^2^+2Fc^2^)/3
;
_refine_ls_weighting_scheme calc
_refine_ls_wR_factor_gt 0.1249
_refine_ls_wR_factor_ref 0.1347
_reflns_Friedel_coverage 0.000
_reflns_number_gt 10295
_reflns_number_total 13198
_reflns_threshold_expression 'I > 2\s(I)'
_cod_data_source_file jo8b01024_si_002.cif
_cod_data_source_block exp_641
_cod_database_code 4035405
_shelxl_version_number 2013-2
_chemical_oxdiff_formula 'C33 H45 N O2'
_chemical_oxdiff_usercomment 'colourless needle, 100 K'
_shelx_space_group_comment
;
The symmetry employed for this shelxl refinement is uniquely defined
by the following loop, which should always be used as a source of
symmetry information in preference to the above space-group names.
They are only intended as comments.
;
_reflns_odcompleteness_completeness 99.97
_reflns_odcompleteness_iscentric 1
_reflns_odcompleteness_theta 27.42
_olex2_refinement_description
;
1. Fixed Uiso
 At 1.2 times of:
  All C(H) groups, All C(H,H) groups, All N(H) groups
 At 1.5 times of:
  All C(H,H,H) groups, All O(H) groups
2. Restrained distances
 O42-H42 = O2-H2
 0.82 with sigma of 0.02
 N41-H41 = N1-H1
 0.86 with sigma of 0.02
3.a Ternary CH refined with riding coordinates:
 C3(H3), C4(H4), C43(H43), C44(H44)
3.b Secondary CH2 refined with riding coordinates:
 C22(H22A,H22B), C23(H23A,H23B), C24(H24A,H24B), C62(H62A,H62B), C63(H63A,
 H63B), C64(H64A,H64B)
3.c Aromatic/amide H refined with riding coordinates:
 C6(H6), C8(H8), C10(H10), C11(H11), C13(H13), C46(H46), C48(H48), C50(H50),
 C51(H51), C53(H53)
3.d Idealised Me refined as rotating group:
 C19(H19A,H19B,H19C), C20(H20A,H20B,H20C), C21(H21A,H21B,H21C), C25(H25A,H25B,
 H25C), C27(H27A,H27B,H27C), C28(H28A,H28B,H28C), C29(H29A,H29B,H29C), C31(H31A,
 H31B,H31C), C32(H32A,H32B,H32C), C33(H33A,H33B,H33C), C59(H59A,H59B,H59C),
 C60(H60A,H60B,H60C), C61(H61A,H61B,H61C), C65(H65A,H65B,H65C), C67(H67A,H67B,
 H67C), C68(H68A,H68B,H68C), C69(H69A,H69B,H69C), C71(H71A,H71B,H71C), C72(H72A,
 H72B,H72C), C73(H73A,H73B,H73C)
;
_olex2_date_sample_data_collection 2016-11-25
_olex2_submission_special_instructions 'No special instructions were received'
_oxdiff_exptl_absorpt_empirical_details
;
Empirical correction (ABSPACK) includes:
- Absorption correction using spherical harmonics
- Frame scaling
;
_oxdiff_exptl_absorpt_empirical_full_max 1.349
_oxdiff_exptl_absorpt_empirical_full_min 0.779

loop_
_space_group_symop_operation_xyz
'x, y, z'
'-x+1/2, y+1/2, -z+1/2'
'-x, -y, -z'
'x-1/2, -y-1/2, z-1/2'

loop_
_atom_site_label
_atom_site_type_symbol
_atom_site_fract_x
_atom_site_fract_y
_atom_site_fract_z
_atom_site_U_iso_or_equiv
_atom_site_adp_type
_atom_site_occupancy
_atom_site_site_symmetry_order
_atom_site_calc_flag
_atom_site_refinement_flags_posn
O1 O 0.44004(7) 0.53526(6) 0.74586(7) 0.0271(3) Uani 1 1 d .
O2 O 0.59912(7) 0.66907(6) 0.55700(6) 0.0223(3) Uani 1 1 d D
H2 H 0.6365(11) 0.6939(10) 0.5458(11) 0.033 Uiso 1 1 d DR
N1 N 0.40061(8) 0.62456(7) 0.66708(8) 0.0200(3) Uani 1 1 d D
H1 H 0.4180(11) 0.6606(8) 0.6471(10) 0.024 Uiso 1 1 d DR
C1 C 0.54181(10) 0.62533(8) 0.75039(9) 0.0188(3) Uani 1 1 d .
C2 C 0.60138(10) 0.61888(8) 0.70823(9) 0.0183(3) Uani 1 1 d .
C3 C 0.58234(10) 0.57791(8) 0.63706(9) 0.0181(3) Uani 1 1 d .
H3 H 0.5206 0.5844 0.6124 0.022 Uiso 1 1 calc R
C4 C 0.63470(10) 0.60362(8) 0.58511(9) 0.0188(3) Uani 1 1 d .
H4 H 0.6285 0.5706 0.5436 0.023 Uiso 1 1 calc R
C5 C 0.72815(10) 0.61210(8) 0.62170(9) 0.0199(3) Uani 1 1 d .
C6 C 0.79020(10) 0.60421(8) 0.58362(10) 0.0230(3) Uani 1 1 d .
H6 H 0.7745 0.5869 0.5351 0.028 Uiso 1 1 calc R
C7 C 0.87676(10) 0.62119(8) 0.61485(10) 0.0243(4) Uani 1 1 d .
C8 C 0.89687(10) 0.64674(9) 0.68491(10) 0.0255(4) Uani 1 1 d .
H8 H 0.9545 0.6589 0.7066 0.031 Uiso 1 1 calc R
C9 C 0.83531(10) 0.65551(8) 0.72580(9) 0.0222(3) Uani 1 1 d .
C10 C 0.85568(11) 0.68674(9) 0.79666(10) 0.0252(4) Uani 1 1 d .
H10 H 0.9130 0.6999 0.8182 0.030 Uiso 1 1 calc R
C11 C 0.79500(11) 0.69778(9) 0.83335(9) 0.0248(4) Uani 1 1 d .
H11 H 0.8098 0.7206 0.8792 0.030 Uiso 1 1 calc R
C12 C 0.70827(10) 0.67559(8) 0.80419(9) 0.0211(3) Uani 1 1 d .
C13 C 0.64680(10) 0.68197(9) 0.84483(9) 0.0231(4) Uani 1 1 d .
H13 H 0.6627 0.7040 0.8910 0.028 Uiso 1 1 calc R
C14 C 0.56414(10) 0.65774(8) 0.82088(9) 0.0218(3) Uani 1 1 d .
C15 C 0.68559(10) 0.64428(8) 0.73514(9) 0.0190(3) Uani 1 1 d .
C16 C 0.74976(10) 0.63638(8) 0.69403(9) 0.0199(3) Uani 1 1 d .
C17 C 0.45582(10) 0.59098(8) 0.72111(9) 0.0195(3) Uani 1 1 d .
C18 C 0.31533(10) 0.59846(9) 0.62788(9) 0.0229(4) Uani 1 1 d .
C19 C 0.32386(12) 0.52970(10) 0.59134(11) 0.0331(4) Uani 1 1 d .
H19A H 0.3614 0.5351 0.5581 0.050 Uiso 1 1 calc GR
H19B H 0.2674 0.5143 0.5637 0.050 Uiso 1 1 calc GR
H19C H 0.3483 0.4956 0.6288 0.050 Uiso 1 1 calc GR
C20 C 0.25825(11) 0.59054(10) 0.68114(10) 0.0295(4) Uani 1 1 d .
H20A H 0.2852 0.5589 0.7204 0.044 Uiso 1 1 calc GR
H20B H 0.2026 0.5723 0.6551 0.044 Uiso 1 1 calc GR
H20C H 0.2504 0.6354 0.7021 0.044 Uiso 1 1 calc GR
C21 C 0.27761(11) 0.65232(10) 0.57035(10) 0.0320(4) Uani 1 1 d .
H21A H 0.2742 0.6964 0.5943 0.048 Uiso 1 1 calc GR
H21B H 0.2203 0.6381 0.5436 0.048 Uiso 1 1 calc GR
H21C H 0.3142 0.6570 0.5362 0.048 Uiso 1 1 calc GR
C22 C 0.59699(11) 0.50050(8) 0.65456(9) 0.0225(3) Uani 1 1 d .
H22A H 0.6586 0.4930 0.6762 0.027 Uiso 1 1 calc R
H22B H 0.5660 0.4878 0.6918 0.027 Uiso 1 1 calc R
C23 C 0.56830(13) 0.45268(9) 0.58898(10) 0.0314(4) Uani 1 1 d .
H23A H 0.6094 0.4563 0.5579 0.038 Uiso 1 1 calc R
H23B H 0.5119 0.4681 0.5596 0.038 Uiso 1 1 calc R
C24 C 0.56159(14) 0.37738(9) 0.61009(12) 0.0382(5) Uani 1 1 d .
H24A H 0.5574 0.3485 0.5663 0.046 Uiso 1 1 calc R
H24B H 0.6145 0.3643 0.6465 0.046 Uiso 1 1 calc R
C25 C 0.48570(14) 0.36262(11) 0.64141(13) 0.0477(6) Uani 1 1 d .
H25A H 0.4327 0.3702 0.6037 0.072 Uiso 1 1 calc GR
H25B H 0.4871 0.3933 0.6828 0.072 Uiso 1 1 calc GR
H25C H 0.4881 0.3149 0.6580 0.072 Uiso 1 1 calc GR
C26 C 0.94558(11) 0.61010(9) 0.57220(10) 0.0286(4) Uani 1 1 d .
C27 C 1.01990(12) 0.66045(11) 0.59682(12) 0.0400(5) Uani 1 1 d .
H27A H 0.9979 0.7075 0.5925 0.060 Uiso 1 1 calc GR
H27B H 1.0601 0.6549 0.5659 0.060 Uiso 1 1 calc GR
H27C H 1.0493 0.6512 0.6478 0.060 Uiso 1 1 calc GR
C28 C 0.98103(14) 0.53696(11) 0.58759(13) 0.0454(5) Uani 1 1 d .
H28A H 1.0035 0.5308 0.6403 0.068 Uiso 1 1 calc GR
H28B H 1.0270 0.5297 0.5628 0.068 Uiso 1 1 calc GR
H28C H 0.9352 0.5037 0.5695 0.068 Uiso 1 1 calc GR
C29 C 0.90906(13) 0.61987(14) 0.49015(12) 0.0475(6) Uani 1 1 d .
H29A H 0.8678 0.5833 0.4715 0.071 Uiso 1 1 calc GR
H29B H 0.9555 0.6180 0.4652 0.071 Uiso 1 1 calc GR
H29C H 0.8805 0.6645 0.4812 0.071 Uiso 1 1 calc GR
C30 C 0.50356(11) 0.66360(9) 0.87294(10) 0.0267(4) Uani 1 1 d .
C31 C 0.53879(13) 0.71363(11) 0.93632(11) 0.0405(5) Uani 1 1 d .
H31A H 0.5926 0.6957 0.9667 0.061 Uiso 1 1 calc GR
H31B H 0.4972 0.7186 0.9660 0.061 Uiso 1 1 calc GR
H31C H 0.5490 0.7584 0.9166 0.061 Uiso 1 1 calc GR
C32 C 0.49580(14) 0.59317(10) 0.90736(12) 0.0394(5) Uani 1 1 d .
H32A H 0.4733 0.5597 0.8687 0.059 Uiso 1 1 calc GR
H32B H 0.4570 0.5966 0.9397 0.059 Uiso 1 1 calc GR
H32C H 0.5522 0.5783 0.9356 0.059 Uiso 1 1 calc GR
C33 C 0.41524(12) 0.69037(12) 0.83378(11) 0.0420(5) Uani 1 1 d .
H33A H 0.4212 0.7342 0.8102 0.063 Uiso 1 1 calc GR
H33B H 0.3808 0.6970 0.8693 0.063 Uiso 1 1 calc GR
H33C H 0.3871 0.6571 0.7968 0.063 Uiso 1 1 calc GR
O41 O 0.29513(7) 0.22535(6) 0.46865(7) 0.0267(3) Uani 1 1 d .
O42 O 0.53380(7) 0.26699(6) 0.40854(6) 0.0215(2) Uani 1 1 d D
H42 H 0.4873(10) 0.2840(10) 0.4147(11) 0.032 Uiso 1 1 d DR
N41 N 0.25793(8) 0.11794(7) 0.42517(8) 0.0196(3) Uani 1 1 d D
H41 H 0.2765(11) 0.0765(8) 0.4251(10) 0.023 Uiso 1 1 d DR
C41 C 0.40012(9) 0.13513(8) 0.49896(9) 0.0175(3) Uani 1 1 d .
C42 C 0.45986(9) 0.14033(7) 0.45682(9) 0.0169(3) Uani 1 1 d .
C43 C 0.43750(9) 0.16772(8) 0.37865(8) 0.0172(3) Uani 1 1 d .
H43 H 0.3878 0.1996 0.3726 0.021 Uiso 1 1 calc R
C44 C 0.51290(10) 0.20726(8) 0.36301(9) 0.0184(3) Uani 1 1 d .
H44 H 0.4990 0.2213 0.3105 0.022 Uiso 1 1 calc R
C45 C 0.59291(10) 0.16386(8) 0.37985(9) 0.0194(3) Uani 1 1 d .
C46 C 0.65281(10) 0.16684(8) 0.33942(9) 0.0209(3) Uani 1 1 d .
H46 H 0.6406 0.1929 0.2956 0.025 Uiso 1 1 calc R
C47 C 0.73227(10) 0.13221(8) 0.36105(10) 0.0222(3) Uani 1 1 d .
C48 C 0.75001(10) 0.09870(8) 0.42706(10) 0.0227(4) Uani 1 1 d .
H48 H 0.8046 0.0782 0.4445 0.027 Uiso 1 1 calc R
C49 C 0.68949(10) 0.09377(8) 0.46993(9) 0.0195(3) Uani 1 1 d .
C50 C 0.70852(10) 0.06022(8) 0.53953(9) 0.0224(3) Uani 1 1 d .
H50 H 0.7638 0.0414 0.5584 0.027 Uiso 1 1 calc R
C51 C 0.64951(10) 0.05473(8) 0.57895(9) 0.0219(3) Uani 1 1 d .
H51 H 0.6644 0.0328 0.6252 0.026 Uiso 1 1 calc R
C52 C 0.56451(10) 0.08153(8) 0.55219(9) 0.0188(3) Uani 1 1 d .
C53 C 0.50286(10) 0.07701(8) 0.59316(9) 0.0199(3) Uani 1 1 d .
H53 H 0.5176 0.0540 0.6389 0.024 Uiso 1 1 calc R
C54 C 0.42172(10) 0.10452(8) 0.57010(9) 0.0182(3) Uani 1 1 d .
C55 C 0.54400(9) 0.11566(7) 0.48463(9) 0.0169(3) Uani 1 1 d .
C56 C 0.60835(9) 0.12403(8) 0.44414(9) 0.0175(3) Uani 1 1 d .
C57 C 0.31262(9) 0.16418(8) 0.46385(9) 0.0184(3) Uani 1 1 d .
C58 C 0.17070(10) 0.13124(9) 0.37865(10) 0.0237(4) Uani 1 1 d .
C59 C 0.17896(13) 0.17269(12) 0.31282(12) 0.0424(5) Uani 1 1 d .
H59A H 0.2094 0.2155 0.3292 0.064 Uiso 1 1 calc GR
H59B H 0.1219 0.1832 0.2824 0.064 Uiso 1 1 calc GR
H59C H 0.2108 0.1461 0.2843 0.064 Uiso 1 1 calc GR
C60 C 0.13137(12) 0.06149(10) 0.35450(12) 0.0375(5) Uani 1 1 d .
H60A H 0.1687 0.0360 0.3301 0.056 Uiso 1 1 calc GR
H60B H 0.0753 0.0678 0.3206 0.056 Uiso 1 1 calc GR
H60C H 0.1247 0.0357 0.3973 0.056 Uiso 1 1 calc GR
C61 C 0.11601(12) 0.16905(11) 0.42129(12) 0.0398(5) Uani 1 1 d .
H61A H 0.1128 0.1420 0.4643 0.060 Uiso 1 1 calc GR
H61B H 0.0584 0.1756 0.3901 0.060 Uiso 1 1 calc GR
H61C H 0.1417 0.2138 0.4370 0.060 Uiso 1 1 calc GR
C62 C 0.41194(10) 0.10785(8) 0.32419(9) 0.0212(3) Uani 1 1 d .
H62A H 0.4607 0.0757 0.3309 0.025 Uiso 1 1 calc R
H62B H 0.3639 0.0827 0.3361 0.025 Uiso 1 1 calc R
C63 C 0.38564(11) 0.12927(9) 0.24418(9) 0.0270(4) Uani 1 1 d .
H63A H 0.3459 0.1686 0.2390 0.032 Uiso 1 1 calc R
H63B H 0.4369 0.1446 0.2287 0.032 Uiso 1 1 calc R
C64 C 0.34263(13) 0.07155(10) 0.19407(10) 0.0352(4) Uani 1 1 d .
H64A H 0.3833 0.0330 0.1974 0.042 Uiso 1 1 calc R
H64B H 0.2929 0.0547 0.2109 0.042 Uiso 1 1 calc R
C65 C 0.31283(16) 0.09419(12) 0.11481(11) 0.0493(6) Uani 1 1 d .
H65A H 0.2856 0.0555 0.0848 0.074 Uiso 1 1 calc GR
H65B H 0.3620 0.1099 0.0975 0.074 Uiso 1 1 calc GR
H65C H 0.2717 0.1317 0.1110 0.074 Uiso 1 1 calc GR
C66 C 0.79499(11) 0.13450(9) 0.31195(11) 0.0288(4) Uani 1 1 d .
C67 C 0.87194(13) 0.08781(11) 0.33979(13) 0.0447(5) Uani 1 1 d .
H67A H 0.9047 0.1041 0.3876 0.067 Uiso 1 1 calc GR
H67B H 0.9083 0.0885 0.3052 0.067 Uiso 1 1 calc GR
H67C H 0.8522 0.0409 0.3445 0.067 Uiso 1 1 calc GR
C68 C 0.74929(15) 0.11046(14) 0.23503(13) 0.0531(6) Uani 1 1 d .
H68A H 0.7277 0.0638 0.2375 0.080 Uiso 1 1 calc GR
H68B H 0.7895 0.1109 0.2037 0.080 Uiso 1 1 calc GR
H68C H 0.7015 0.1413 0.2147 0.080 Uiso 1 1 calc GR
C69 C 0.82682(16) 0.20798(11) 0.30901(15) 0.0543(7) Uani 1 1 d .
H69A H 0.7785 0.2379 0.2875 0.081 Uiso 1 1 calc GR
H69B H 0.8685 0.2095 0.2791 0.081 Uiso 1 1 calc GR
H69C H 0.8539 0.2237 0.3586 0.081 Uiso 1 1 calc GR
C70 C 0.36343(10) 0.10675(8) 0.62423(9) 0.0217(3) Uani 1 1 d .
C71 C 0.39343(12) 0.05511(10) 0.68693(10) 0.0329(4) Uani 1 1 d .
H71A H 0.3927 0.0087 0.6668 0.049 Uiso 1 1 calc GR
H71B H 0.3551 0.0571 0.7198 0.049 Uiso 1 1 calc GR
H71C H 0.4516 0.0666 0.7141 0.049 Uiso 1 1 calc GR
C72 C 0.36879(12) 0.17960(10) 0.65637(11) 0.0322(4) Uani 1 1 d .
H72A H 0.4282 0.1900 0.6812 0.048 Uiso 1 1 calc GR
H72B H 0.3332 0.1824 0.6914 0.048 Uiso 1 1 calc GR
H72C H 0.3484 0.2127 0.6169 0.048 Uiso 1 1 calc GR
C73 C 0.26891(11) 0.09047(10) 0.59012(10) 0.0274(4) Uani 1 1 d .
H73A H 0.2428 0.1285 0.5585 0.041 Uiso 1 1 calc GR
H73B H 0.2390 0.0843 0.6290 0.041 Uiso 1 1 calc GR
H73C H 0.2646 0.0483 0.5612 0.041 Uiso 1 1 calc GR

loop_
_atom_site_aniso_label
_atom_site_aniso_U_11
_atom_site_aniso_U_22
_atom_site_aniso_U_33
_atom_site_aniso_U_23
_atom_site_aniso_U_13
_atom_site_aniso_U_12
O1 0.0266(6) 0.0255(6) 0.0301(7) 0.0069(5) 0.0088(5) -0.0027(5)
O2 0.0198(6) 0.0203(6) 0.0287(7) 0.0048(5) 0.0094(5) 0.0009(4)
N1 0.0169(7) 0.0219(7) 0.0220(7) 0.0021(6) 0.0064(5) -0.0026(5)
C1 0.0189(8) 0.0179(7) 0.0193(8) 0.0033(6) 0.0045(6) 0.0016(6)
C2 0.0191(8) 0.0157(7) 0.0203(8) 0.0025(6) 0.0052(6) 0.0011(6)
C3 0.0163(7) 0.0179(7) 0.0202(8) -0.0008(6) 0.0046(6) -0.0004(6)
C4 0.0192(8) 0.0177(7) 0.0203(8) -0.0012(6) 0.0066(6) 0.0005(6)
C5 0.0188(8) 0.0170(7) 0.0249(9) 0.0017(6) 0.0073(7) 0.0013(6)
C6 0.0221(8) 0.0212(8) 0.0267(9) -0.0012(7) 0.0078(7) 0.0010(6)
C7 0.0203(8) 0.0232(8) 0.0319(10) 0.0024(7) 0.0112(7) 0.0030(6)
C8 0.0165(8) 0.0272(9) 0.0327(10) 0.0030(7) 0.0058(7) 0.0006(6)
C9 0.0189(8) 0.0208(8) 0.0265(9) 0.0038(7) 0.0049(7) 0.0011(6)
C10 0.0179(8) 0.0269(9) 0.0271(9) 0.0028(7) -0.0013(7) -0.0033(6)
C11 0.0244(9) 0.0280(9) 0.0194(9) -0.0005(7) 0.0006(7) -0.0041(7)
C12 0.0211(8) 0.0195(8) 0.0216(9) 0.0018(6) 0.0032(7) -0.0006(6)
C13 0.0267(9) 0.0255(8) 0.0165(8) -0.0017(7) 0.0038(7) -0.0005(7)
C14 0.0245(8) 0.0219(8) 0.0198(9) 0.0021(6) 0.0071(7) 0.0019(6)
C15 0.0191(8) 0.0171(7) 0.0205(8) 0.0019(6) 0.0044(6) 0.0008(6)
C16 0.0178(8) 0.0172(7) 0.0250(9) 0.0027(6) 0.0055(6) 0.0014(6)
C17 0.0188(8) 0.0221(8) 0.0200(8) -0.0011(6) 0.0095(6) -0.0002(6)
C18 0.0171(8) 0.0276(9) 0.0241(9) -0.0020(7) 0.0052(7) -0.0040(6)
C19 0.0302(10) 0.0346(10) 0.0353(11) -0.0105(8) 0.0098(8) -0.0059(8)
C20 0.0208(8) 0.0373(10) 0.0327(10) -0.0009(8) 0.0108(7) -0.0050(7)
C21 0.0242(9) 0.0395(11) 0.0290(10) 0.0027(8) 0.0000(8) -0.0036(8)
C22 0.0237(8) 0.0196(8) 0.0245(9) 0.0013(7) 0.0064(7) -0.0001(6)
C23 0.0469(11) 0.0218(9) 0.0256(10) -0.0014(7) 0.0089(8) -0.0016(8)
C24 0.0510(12) 0.0201(9) 0.0390(12) -0.0024(8) 0.0028(10) 0.0000(8)
C25 0.0516(13) 0.0296(11) 0.0558(15) 0.0069(10) 0.0016(11) -0.0135(9)
C26 0.0209(9) 0.0329(9) 0.0357(11) -0.0033(8) 0.0139(8) 0.0001(7)
C27 0.0232(9) 0.0463(12) 0.0568(14) -0.0036(10) 0.0220(9) -0.0017(8)
C28 0.0469(13) 0.0365(11) 0.0621(15) -0.0039(10) 0.0312(11) 0.0090(9)
C29 0.0303(11) 0.0802(17) 0.0369(12) 0.0020(11) 0.0175(9) -0.0031(11)
C30 0.0265(9) 0.0325(9) 0.0236(9) -0.0030(7) 0.0109(7) 0.0017(7)
C31 0.0424(12) 0.0523(13) 0.0324(11) -0.0143(10) 0.0200(9) -0.0040(10)
C32 0.0508(13) 0.0397(11) 0.0350(12) 0.0037(9) 0.0248(10) -0.0010(9)
C33 0.0336(11) 0.0624(14) 0.0327(11) -0.0027(10) 0.0135(9) 0.0151(10)
O41 0.0222(6) 0.0172(6) 0.0429(8) -0.0003(5) 0.0121(5) 0.0001(5)
O42 0.0179(6) 0.0173(5) 0.0308(7) -0.0004(5) 0.0091(5) 0.0008(4)
N41 0.0162(7) 0.0194(7) 0.0229(7) 0.0022(6) 0.0044(5) 0.0016(5)
C41 0.0163(7) 0.0158(7) 0.0211(8) -0.0022(6) 0.0057(6) -0.0030(6)
C42 0.0174(7) 0.0140(7) 0.0197(8) -0.0002(6) 0.0053(6) -0.0015(6)
C43 0.0144(7) 0.0185(7) 0.0193(8) 0.0020(6) 0.0051(6) 0.0021(6)
C44 0.0181(8) 0.0179(7) 0.0202(8) 0.0026(6) 0.0065(6) 0.0000(6)
C45 0.0181(8) 0.0163(7) 0.0247(9) 0.0001(6) 0.0068(6) -0.0013(6)
C46 0.0217(8) 0.0185(7) 0.0250(9) 0.0020(6) 0.0102(7) -0.0003(6)
C47 0.0213(8) 0.0174(7) 0.0314(10) -0.0027(7) 0.0132(7) -0.0019(6)
C48 0.0155(8) 0.0181(8) 0.0357(10) -0.0008(7) 0.0084(7) 0.0017(6)
C49 0.0172(8) 0.0150(7) 0.0264(9) -0.0004(6) 0.0055(6) 0.0003(6)
C50 0.0168(8) 0.0181(8) 0.0306(10) 0.0010(7) 0.0029(7) 0.0036(6)
C51 0.0231(8) 0.0184(8) 0.0229(9) 0.0038(6) 0.0030(7) 0.0024(6)
C52 0.0195(8) 0.0156(7) 0.0211(8) 0.0001(6) 0.0045(6) 0.0001(6)
C53 0.0239(8) 0.0178(7) 0.0187(8) 0.0009(6) 0.0064(6) -0.0018(6)
C54 0.0208(8) 0.0153(7) 0.0201(8) -0.0015(6) 0.0081(6) -0.0040(6)
C55 0.0166(7) 0.0139(7) 0.0204(8) -0.0009(6) 0.0049(6) -0.0013(6)
C56 0.0161(7) 0.0152(7) 0.0215(8) -0.0005(6) 0.0053(6) -0.0004(6)
C57 0.0152(7) 0.0214(8) 0.0213(8) 0.0023(6) 0.0094(6) -0.0015(6)
C58 0.0156(8) 0.0261(9) 0.0274(9) 0.0044(7) 0.0014(7) 0.0019(6)
C59 0.0278(10) 0.0542(13) 0.0402(12) 0.0218(10) -0.0009(9) 0.0023(9)
C60 0.0226(9) 0.0358(10) 0.0456(12) -0.0003(9) -0.0081(8) 0.0006(8)
C61 0.0197(9) 0.0510(13) 0.0481(13) -0.0055(10) 0.0074(8) 0.0065(8)
C62 0.0198(8) 0.0225(8) 0.0222(9) 0.0010(7) 0.0070(7) -0.0017(6)
C63 0.0289(9) 0.0293(9) 0.0228(9) 0.0007(7) 0.0065(7) -0.0031(7)
C64 0.0394(11) 0.0390(11) 0.0249(10) -0.0061(8) 0.0035(8) -0.0067(8)
C65 0.0623(15) 0.0512(14) 0.0276(11) -0.0077(10) -0.0016(10) -0.0007(11)
C66 0.0265(9) 0.0272(9) 0.0393(11) 0.0002(8) 0.0208(8) 0.0016(7)
C67 0.0363(11) 0.0473(12) 0.0608(15) 0.0083(11) 0.0318(11) 0.0130(9)
C68 0.0475(13) 0.0746(17) 0.0443(14) -0.0086(12) 0.0250(11) 0.0090(12)
C69 0.0573(14) 0.0331(11) 0.093(2) 0.0038(12) 0.0574(14) -0.0045(10)
C70 0.0229(8) 0.0250(8) 0.0195(9) -0.0016(7) 0.0096(7) -0.0031(6)
C71 0.0328(10) 0.0432(11) 0.0269(10) 0.0069(8) 0.0153(8) -0.0008(8)
C72 0.0362(10) 0.0316(10) 0.0326(11) -0.0101(8) 0.0158(8) -0.0046(8)
C73 0.0252(9) 0.0351(10) 0.0253(10) -0.0026(8) 0.0128(7) -0.0066(7)

loop_
_atom_type_symbol
_atom_type_description
_atom_type_scat_dispersion_real
_atom_type_scat_dispersion_imag
_atom_type_scat_source
C C 0.0033 0.0016 'International Tables Vol C Tables 4.2.6.8 and 6.1.1.4'
H H 0.0000 0.0000 'International Tables Vol C Tables 4.2.6.8 and 6.1.1.4'
N N 0.0061 0.0033 'International Tables Vol C Tables 4.2.6.8 and 6.1.1.4'
O O 0.0106 0.0060 'International Tables Vol C Tables 4.2.6.8 and 6.1.1.4'

loop_
_exptl_crystal_face_index_h
_exptl_crystal_face_index_k
_exptl_crystal_face_index_l
_exptl_crystal_face_perp_dist
-1 0 1 0.0726
1 0 -1 0.0726
-1 1 -1 0.0939
1 -1 1 0.0939
4 5 5 0.1097
-4 -5 -5 0.1097
0 1 0 0.1182
0 -1 0 0.1410

loop_
_geom_angle_atom_site_label_1
_geom_angle_atom_site_label_2
_geom_angle_atom_site_label_3
_geom_angle
C4 O2 H2 110.8(14)
C17 N1 H1 119.6(12)
C17 N1 C18 124.81(14)
C18 N1 H1 114.6(12)
C2 C1 C14 121.09(14)
C2 C1 C17 116.69(14)
C14 C1 C17 122.00(14)
C1 C2 C3 122.04(14)
C1 C2 C15 119.88(15)
C15 C2 C3 117.71(13)
C2 C3 H3 107.8
C2 C3 C4 111.70(13)
C2 C3 C22 109.51(13)
C4 C3 H3 107.8
C4 C3 C22 112.12(13)
C22 C3 H3 107.8
O2 C4 C3 107.01(12)
O2 C4 H4 109.1
O2 C4 C5 109.54(12)
C3 C4 H4 109.1
C5 C4 C3 113.04(13)
C5 C4 H4 109.1
C6 C5 C4 121.56(15)
C6 C5 C16 120.39(15)
C16 C5 C4 117.62(14)
C5 C6 H6 119.1
C5 C6 C7 121.77(16)
C7 C6 H6 119.1
C6 C7 C26 120.98(16)
C8 C7 C6 117.41(15)
C8 C7 C26 121.60(15)
C7 C8 H8 118.7
C7 C8 C9 122.61(15)
C9 C8 H8 118.7
C8 C9 C10 122.14(15)
C8 C9 C16 118.81(16)
C16 C9 C10 118.96(15)
C9 C10 H10 119.4
C11 C10 C9 121.24(15)
C11 C10 H10 119.4
C10 C11 H11 119.4
C10 C11 C12 121.11(16)
C12 C11 H11 119.4
C13 C12 C11 121.14(15)
C13 C12 C15 119.29(15)
C15 C12 C11 119.52(15)
C12 C13 H13 118.4
C14 C13 C12 123.17(15)
C14 C13 H13 118.4
C1 C14 C30 124.43(14)
C13 C14 C1 117.08(15)
C13 C14 C30 118.40(15)
C2 C15 C16 121.34(14)
C12 C15 C2 119.49(14)
C12 C15 C16 119.14(14)
C5 C16 C9 118.95(15)
C5 C16 C15 121.17(14)
C9 C16 C15 119.84(15)
O1 C17 N1 123.69(15)
O1 C17 C1 120.41(14)
N1 C17 C1 115.89(14)
N1 C18 C19 110.49(13)
N1 C18 C20 109.99(14)
N1 C18 C21 106.15(13)
C19 C18 C20 110.11(14)
C21 C18 C19 110.27(15)
C21 C18 C20 109.76(14)
C18 C19 H19A 109.5
C18 C19 H19B 109.5
C18 C19 H19C 109.5
H19A C19 H19B 109.5
H19A C19 H19C 109.5
H19B C19 H19C 109.5
C18 C20 H20A 109.5
C18 C20 H20B 109.5
C18 C20 H20C 109.5
H20A C20 H20B 109.5
H20A C20 H20C 109.5
H20B C20 H20C 109.5
C18 C21 H21A 109.5
C18 C21 H21B 109.5
C18 C21 H21C 109.5
H21A C21 H21B 109.5
H21A C21 H21C 109.5
H21B C21 H21C 109.5
C3 C22 H22A 108.5
C3 C22 H22B 108.5
H22A C22 H22B 107.5
C23 C22 C3 114.91(14)
C23 C22 H22A 108.5
C23 C22 H22B 108.5
C22 C23 H23A 108.8
C22 C23 H23B 108.8
C22 C23 C24 113.61(15)
H23A C23 H23B 107.7
C24 C23 H23A 108.8
C24 C23 H23B 108.8
C23 C24 H24A 108.9
C23 C24 H24B 108.9
H24A C24 H24B 107.7
C25 C24 C23 113.56(17)
C25 C24 H24A 108.9
C25 C24 H24B 108.9
C24 C25 H25A 109.5
C24 C25 H25B 109.5
C24 C25 H25C 109.5
H25A C25 H25B 109.5
H25A C25 H25C 109.5
H25B C25 H25C 109.5
C27 C26 C7 111.33(15)
C27 C26 C28 108.03(16)
C28 C26 C7 108.33(15)
C29 C26 C7 111.40(15)
C29 C26 C27 107.82(17)
C29 C26 C28 109.88(18)
C26 C27 H27A 109.5
C26 C27 H27B 109.5
C26 C27 H27C 109.5
H27A C27 H27B 109.5
H27A C27 H27C 109.5
H27B C27 H27C 109.5
C26 C28 H28A 109.5
C26 C28 H28B 109.5
C26 C28 H28C 109.5
H28A C28 H28B 109.5
H28A C28 H28C 109.5
H28B C28 H28C 109.5
C26 C29 H29A 109.5
C26 C29 H29B 109.5
C26 C29 H29C 109.5
H29A C29 H29B 109.5
H29A C29 H29C 109.5
H29B C29 H29C 109.5
C31 C30 C14 111.65(15)
C32 C30 C14 109.38(14)
C32 C30 C31 106.86(16)
C33 C30 C14 112.15(15)
C33 C30 C31 106.39(16)
C33 C30 C32 110.26(17)
C30 C31 H31A 109.5
C30 C31 H31B 109.5
C30 C31 H31C 109.5
H31A C31 H31B 109.5
H31A C31 H31C 109.5
H31B C31 H31C 109.5
C30 C32 H32A 109.5
C30 C32 H32B 109.5
C30 C32 H32C 109.5
H32A C32 H32B 109.5
H32A C32 H32C 109.5
H32B C32 H32C 109.5
C30 C33 H33A 109.5
C30 C33 H33B 109.5
C30 C33 H33C 109.5
H33A C33 H33B 109.5
H33A C33 H33C 109.5
H33B C33 H33C 109.5
C44 O42 H42 108.2(13)
C57 N41 H41 116.6(12)
C57 N41 C58 127.13(14)
C58 N41 H41 116.2(12)
C42 C41 C54 121.44(14)
C42 C41 C57 115.08(14)
C54 C41 C57 123.48(13)
C41 C42 C43 122.95(13)
C41 C42 C55 119.90(14)
C55 C42 C43 117.04(13)
C42 C43 H43 108.6
C42 C43 C44 110.66(13)
C42 C43 C62 109.91(12)
C44 C43 H43 108.6
C44 C43 C62 110.34(12)
C62 C43 H43 108.6
O42 C44 C43 111.93(12)
O42 C44 H44 109.5
O42 C44 C45 105.36(12)
C43 C44 H44 109.5
C45 C44 C43 110.91(12)
C45 C44 H44 109.5
C46 C45 C44 122.82(14)
C46 C45 C56 120.16(14)
C56 C45 C44 116.75(14)
C45 C46 H46 119.0
C45 C46 C47 122.07(15)
C47 C46 H46 119.0
C46 C47 C66 119.84(15)
C48 C47 C46 117.35(15)
C48 C47 C66 122.79(15)
C47 C48 H48 118.9
C47 C48 C49 122.10(15)
C49 C48 H48 118.9
C48 C49 C50 122.20(14)
C56 C49 C48 119.16(15)
C56 C49 C50 118.63(14)
C49 C50 H50 119.3
C51 C50 C49 121.41(15)
C51 C50 H50 119.3
C50 C51 H51 119.4
C50 C51 C52 121.27(15)
C52 C51 H51 119.4
C53 C52 C51 121.82(15)
C55 C52 C51 118.84(14)
C55 C52 C53 119.28(14)
C52 C53 H53 118.4
C54 C53 C52 123.13(15)
C54 C53 H53 118.4
C41 C54 C70 124.00(14)
C53 C54 C41 116.74(14)
C53 C54 C70 118.99(14)
C42 C55 C56 121.05(14)
C52 C55 C42 119.24(14)
C52 C55 C56 119.70(14)
C45 C56 C55 121.37(14)
C49 C56 C45 118.67(14)
C49 C56 C55 119.93(14)
O41 C57 N41 123.78(15)
O41 C57 C41 122.33(14)
N41 C57 C41 113.84(13)
N41 C58 C59 108.39(13)
N41 C58 C60 106.61(13)
N41 C58 C61 111.08(14)
C59 C58 C60 110.18(16)
C59 C58 C61 110.79(16)
C60 C58 C61 109.70(15)
C58 C59 H59A 109.5
C58 C59 H59B 109.5
C58 C59 H59C 109.5
H59A C59 H59B 109.5
H59A C59 H59C 109.5
H59B C59 H59C 109.5
C58 C60 H60A 109.5
C58 C60 H60B 109.5
C58 C60 H60C 109.5
H60A C60 H60B 109.5
H60A C60 H60C 109.5
H60B C60 H60C 109.5
C58 C61 H61A 109.5
C58 C61 H61B 109.5
C58 C61 H61C 109.5
H61A C61 H61B 109.5
H61A C61 H61C 109.5
H61B C61 H61C 109.5
C43 C62 H62A 108.6
C43 C62 H62B 108.6
H62A C62 H62B 107.6
C63 C62 C43 114.65(13)
C63 C62 H62A 108.6
C63 C62 H62B 108.6
C62 C63 H63A 109.0
C62 C63 H63B 109.0
H63A C63 H63B 107.8
C64 C63 C62 112.75(15)
C64 C63 H63A 109.0
C64 C63 H63B 109.0
C63 C64 H64A 109.1
C63 C64 H64B 109.1
H64A C64 H64B 107.8
C65 C64 C63 112.49(17)
C65 C64 H64A 109.1
C65 C64 H64B 109.1
C64 C65 H65A 109.5
C64 C65 H65B 109.5
C64 C65 H65C 109.5
H65A C65 H65B 109.5
H65A C65 H65C 109.5
H65B C65 H65C 109.5
C67 C66 C47 112.17(15)
C67 C66 C68 107.80(17)
C67 C66 C69 108.62(17)
C68 C66 C47 109.21(15)
C69 C66 C47 109.12(14)
C69 C66 C68 109.90(19)
C66 C67 H67A 109.5
C66 C67 H67B 109.5
C66 C67 H67C 109.5
H67A C67 H67B 109.5
H67A C67 H67C 109.5
H67B C67 H67C 109.5
C66 C68 H68A 109.5
C66 C68 H68B 109.5
C66 C68 H68C 109.5
H68A C68 H68B 109.5
H68A C68 H68C 109.5
H68B C68 H68C 109.5
C66 C69 H69A 109.5
C66 C69 H69B 109.5
C66 C69 H69C 109.5
H69A C69 H69B 109.5
H69A C69 H69C 109.5
H69B C69 H69C 109.5
C71 C70 C54 111.19(14)
C72 C70 C54 107.54(13)
C72 C70 C71 108.90(15)
C73 C70 C54 114.78(14)
C73 C70 C71 106.23(14)
C73 C70 C72 108.04(14)
C70 C71 H71A 109.5
C70 C71 H71B 109.5
C70 C71 H71C 109.5
H71A C71 H71B 109.5
H71A C71 H71C 109.5
H71B C71 H71C 109.5
C70 C72 H72A 109.5
C70 C72 H72B 109.5
C70 C72 H72C 109.5
H72A C72 H72B 109.5
H72A C72 H72C 109.5
H72B C72 H72C 109.5
C70 C73 H73A 109.5
C70 C73 H73B 109.5
C70 C73 H73C 109.5
H73A C73 H73B 109.5
H73A C73 H73C 109.5
H73B C73 H73C 109.5

loop_
_geom_bond_atom_site_label_1
_geom_bond_atom_site_label_2
_geom_bond_distance
O1 C17 1.2341(19)
O2 H2 0.841(15)
O2 C4 1.4462(18)
N1 H1 0.878(14)
N1 C17 1.348(2)
N1 C18 1.484(2)
C1 C2 1.398(2)
C1 C14 1.438(2)
C1 C17 1.518(2)
C2 C3 1.529(2)
C2 C15 1.419(2)
C3 H3 1.0000
C3 C4 1.529(2)
C3 C22 1.551(2)
C4 H4 1.0000
C4 C5 1.507(2)
C5 C6 1.379(2)
C5 C16 1.407(2)
C6 H6 0.9500
C6 C7 1.416(2)
C7 C8 1.376(3)
C7 C26 1.540(2)
C8 H8 0.9500
C8 C9 1.412(2)
C9 C10 1.433(2)
C9 C16 1.415(2)
C10 H10 0.9500
C10 C11 1.350(2)
C11 H11 0.9500
C11 C12 1.440(2)
C12 C13 1.402(2)
C12 C15 1.405(2)
C13 H13 0.9500
C13 C14 1.383(2)
C14 C30 1.553(2)
C15 C16 1.448(2)
C18 C19 1.530(2)
C18 C20 1.531(2)
C18 C21 1.526(2)
C19 H19A 0.9800
C19 H19B 0.9800
C19 H19C 0.9800
C20 H20A 0.9800
C20 H20B 0.9800
C20 H20C 0.9800
C21 H21A 0.9800
C21 H21B 0.9800
C21 H21C 0.9800
C22 H22A 0.9900
C22 H22B 0.9900
C22 C23 1.529(2)
C23 H23A 0.9900
C23 H23B 0.9900
C23 C24 1.533(2)
C24 H24A 0.9900
C24 H24B 0.9900
C24 C25 1.514(3)
C25 H25A 0.9800
C25 H25B 0.9800
C25 H25C 0.9800
C26 C27 1.532(3)
C26 C28 1.538(3)
C26 C29 1.529(3)
C27 H27A 0.9800
C27 H27B 0.9800
C27 H27C 0.9800
C28 H28A 0.9800
C28 H28B 0.9800
C28 H28C 0.9800
C29 H29A 0.9800
C29 H29B 0.9800
C29 H29C 0.9800
C30 C31 1.541(3)
C30 C32 1.538(3)
C30 C33 1.528(3)
C31 H31A 0.9800
C31 H31B 0.9800
C31 H31C 0.9800
C32 H32A 0.9800
C32 H32B 0.9800
C32 H32C 0.9800
C33 H33A 0.9800
C33 H33B 0.9800
C33 H33C 0.9800
O41 C57 1.2344(19)
O42 H42 0.854(14)
O42 C44 1.4379(19)
N41 H41 0.863(14)
N41 C57 1.345(2)
N41 C58 1.488(2)
C41 C42 1.398(2)
C41 C54 1.433(2)
C41 C57 1.516(2)
C42 C43 1.528(2)
C42 C55 1.415(2)
C43 H43 1.0000
C43 C44 1.531(2)
C43 C62 1.544(2)
C44 H44 1.0000
C44 C45 1.512(2)
C45 C46 1.374(2)
C45 C56 1.411(2)
C46 H46 0.9500
C46 C47 1.419(2)
C47 C48 1.374(2)
C47 C66 1.533(2)
C48 H48 0.9500
C48 C49 1.418(2)
C49 C50 1.433(2)
C49 C56 1.410(2)
C50 H50 0.9500
C50 C51 1.351(2)
C51 H51 0.9500
C51 C52 1.439(2)
C52 C53 1.407(2)
C52 C55 1.405(2)
C53 H53 0.9500
C53 C54 1.384(2)
C54 C70 1.552(2)
C55 C56 1.443(2)
C58 C59 1.516(3)
C58 C60 1.523(2)
C58 C61 1.524(3)
C59 H59A 0.9800
C59 H59B 0.9800
C59 H59C 0.9800
C60 H60A 0.9800
C60 H60B 0.9800
C60 H60C 0.9800
C61 H61A 0.9800
C61 H61B 0.9800
C61 H61C 0.9800
C62 H62A 0.9900
C62 H62B 0.9900
C62 C63 1.524(2)
C63 H63A 0.9900
C63 H63B 0.9900
C63 C64 1.524(2)
C64 H64A 0.9900
C64 H64B 0.9900
C64 C65 1.521(3)
C65 H65A 0.9800
C65 H65B 0.9800
C65 H65C 0.9800
C66 C67 1.526(3)
C66 C68 1.532(3)
C66 C69 1.528(3)
C67 H67A 0.9800
C67 H67B 0.9800
C67 H67C 0.9800
C68 H68A 0.9800
C68 H68B 0.9800
C68 H68C 0.9800
C69 H69A 0.9800
C69 H69B 0.9800
C69 H69C 0.9800
C70 C71 1.539(2)
C70 C72 1.539(2)
C70 C73 1.537(2)
C71 H71A 0.9800
C71 H71B 0.9800
C71 H71C 0.9800
C72 H72A 0.9800
C72 H72B 0.9800
C72 H72C 0.9800
C73 H73A 0.9800
C73 H73B 0.9800
C73 H73C 0.9800

loop_
_geom_hbond_atom_site_label_D
_geom_hbond_atom_site_label_H
_geom_hbond_atom_site_label_A
_geom_hbond_distance_DH
_geom_hbond_distance_HA
_geom_hbond_distance_DA
_geom_hbond_angle_DHA
_geom_hbond_site_symmetry_A
O2 H2 O41 0.841(15) 1.980(16) 2.7928(16) 162.2(19) 3_666
N1 H1 O42 0.878(14) 2.026(14) 2.8953(17) 170.9(17) 3_666
O42 H42 O2 0.854(14) 1.855(15) 2.6976(16) 168(2) 3_666

loop_
_geom_torsion_atom_site_label_1
_geom_torsion_atom_site_label_2
_geom_torsion_atom_site_label_3
_geom_torsion_atom_site_label_4
_geom_torsion
O2 C4 C5 C6 -90.43(17)
O2 C4 C5 C16 82.14(17)
C1 C2 C3 C4 153.88(14)
C1 C2 C3 C22 -81.30(17)
C1 C2 C15 C12 0.2(2)
C1 C2 C15 C16 177.86(14)
C1 C14 C30 C31 -168.11(16)
C1 C14 C30 C32 73.8(2)
C1 C14 C30 C33 -48.8(2)
C2 C1 C14 C13 -0.1(2)
C2 C1 C14 C30 -176.59(15)
C2 C1 C17 O1 100.82(18)
C2 C1 C17 N1 -78.23(18)
C2 C3 C4 O2 -72.26(15)
C2 C3 C4 C5 48.41(17)
C2 C3 C22 C23 171.81(14)
C2 C15 C16 C5 9.1(2)
C2 C15 C16 C9 -173.11(14)
C3 C2 C15 C12 -173.06(14)
C3 C2 C15 C16 4.6(2)
C3 C4 C5 C6 150.34(15)
C3 C4 C5 C16 -37.09(19)
C3 C22 C23 C24 -164.97(15)
C4 C3 C22 C23 -63.61(18)
C4 C5 C6 C7 171.19(15)
C4 C5 C16 C9 -169.78(14)
C4 C5 C16 C15 8.0(2)
C5 C6 C7 C8 -0.7(2)
C5 C6 C7 C26 178.25(15)
C6 C5 C16 C9 2.9(2)
C6 C5 C16 C15 -179.32(15)
C6 C7 C8 C9 0.7(2)
C6 C7 C26 C27 152.52(17)
C6 C7 C26 C28 -88.8(2)
C6 C7 C26 C29 32.1(2)
C7 C8 C9 C10 -175.39(16)
C7 C8 C9 C16 1.0(2)
C8 C7 C26 C27 -28.6(2)
C8 C7 C26 C28 90.0(2)
C8 C7 C26 C29 -149.00(18)
C8 C9 C10 C11 176.66(16)
C8 C9 C16 C5 -2.8(2)
C8 C9 C16 C15 179.42(15)
C9 C10 C11 C12 3.0(3)
C10 C9 C16 C5 173.72(15)
C10 C9 C16 C15 -4.1(2)
C10 C11 C12 C13 174.74(16)
C10 C11 C12 C15 -2.5(2)
C11 C12 C13 C14 -176.08(16)
C11 C12 C15 C2 176.40(14)
C11 C12 C15 C16 -1.4(2)
C12 C13 C14 C1 -0.7(2)
C12 C13 C14 C30 176.07(15)
C12 C15 C16 C5 -173.17(15)
C12 C15 C16 C9 4.6(2)
C13 C12 C15 C2 -0.9(2)
C13 C12 C15 C16 -178.61(14)
C13 C14 C30 C31 15.4(2)
C13 C14 C30 C32 -102.63(18)
C13 C14 C30 C33 134.72(18)
C14 C1 C2 C3 173.23(14)
C14 C1 C2 C15 0.3(2)
C14 C1 C17 O1 -73.8(2)
C14 C1 C17 N1 107.13(17)
C15 C2 C3 C4 -33.06(19)
C15 C2 C3 C22 91.76(16)
C15 C12 C13 C14 1.1(2)
C16 C5 C6 C7 -1.2(2)
C16 C9 C10 C11 0.3(2)
C17 N1 C18 C19 -58.6(2)
C17 N1 C18 C20 63.1(2)
C17 N1 C18 C21 -178.19(15)
C17 C1 C2 C3 -1.5(2)
C17 C1 C2 C15 -174.37(14)
C17 C1 C14 C13 174.32(14)
C17 C1 C14 C30 -2.2(2)
C18 N1 C17 O1 -2.6(3)
C18 N1 C17 C1 176.39(14)
C22 C3 C4 O2 164.38(12)
C22 C3 C4 C5 -74.94(17)
C22 C23 C24 C25 72.8(2)
C26 C7 C8 C9 -178.16(16)
O42 C44 C45 C46 -94.32(17)
O42 C44 C45 C56 79.70(16)
C41 C42 C43 C44 145.66(14)
C41 C42 C43 C62 -92.22(17)
C41 C42 C55 C52 4.8(2)
C41 C42 C55 C56 -176.29(14)
C41 C54 C70 C71 165.98(15)
C41 C54 C70 C72 -74.88(19)
C41 C54 C70 C73 45.4(2)
C42 C41 C54 C53 -3.5(2)
C42 C41 C54 C70 170.50(14)
C42 C41 C57 O41 -86.08(19)
C42 C41 C57 N41 91.45(16)
C42 C43 C44 O42 -63.18(16)
C42 C43 C44 C45 54.18(17)
C42 C43 C62 C63 178.29(13)
C42 C55 C56 C45 7.5(2)
C42 C55 C56 C49 -174.44(14)
C43 C42 C55 C52 -171.44(13)
C43 C42 C55 C56 7.5(2)
C43 C44 C45 C46 144.38(15)
C43 C44 C45 C56 -41.60(19)
C43 C62 C63 C64 -167.31(15)
C44 C43 C62 C63 -59.41(17)
C44 C45 C46 C47 172.12(15)
C44 C45 C56 C49 -167.41(14)
C44 C45 C56 C55 10.7(2)
C45 C46 C47 C48 -4.1(2)
C45 C46 C47 C66 177.08(15)
C46 C45 C56 C49 6.8(2)
C46 C45 C56 C55 -175.15(15)
C46 C47 C48 C49 4.9(2)
C46 C47 C66 C67 -173.43(17)
C46 C47 C66 C68 -54.0(2)
C46 C47 C66 C69 66.2(2)
C47 C48 C49 C50 -178.54(15)
C47 C48 C49 C56 0.1(2)
C48 C47 C66 C67 7.9(2)
C48 C47 C66 C68 127.29(19)
C48 C47 C66 C69 -112.6(2)
C48 C49 C50 C51 -178.58(15)
C48 C49 C56 C45 -6.0(2)
C48 C49 C56 C55 175.89(14)
C49 C50 C51 C52 0.9(2)
C50 C49 C56 C45 172.71(14)
C50 C49 C56 C55 -5.4(2)
C50 C51 C52 C53 -179.07(15)
C50 C51 C52 C55 -1.8(2)
C51 C52 C53 C54 177.53(15)
C51 C52 C55 C42 178.07(14)
C51 C52 C55 C56 -0.9(2)
C52 C53 C54 C41 3.7(2)
C52 C53 C54 C70 -170.60(14)
C52 C55 C56 C45 -173.53(14)
C52 C55 C56 C49 4.5(2)
C53 C52 C55 C42 -4.6(2)
C53 C52 C55 C56 176.44(14)
C53 C54 C70 C71 -20.1(2)
C53 C54 C70 C72 99.01(17)
C53 C54 C70 C73 -140.75(15)
C54 C41 C42 C43 175.32(14)
C54 C41 C42 C55 -0.7(2)
C54 C41 C57 O41 93.75(19)
C54 C41 C57 N41 -88.72(18)
C55 C42 C43 C44 -38.26(18)
C55 C42 C43 C62 83.86(16)
C55 C52 C53 C54 0.3(2)
C56 C45 C46 C47 -1.7(2)
C56 C49 C50 C51 2.7(2)
C57 N41 C58 C59 68.2(2)
C57 N41 C58 C60 -173.20(16)
C57 N41 C58 C61 -53.7(2)
C57 C41 C42 C43 -4.8(2)
C57 C41 C42 C55 179.18(13)
C57 C41 C54 C53 176.66(14)
C57 C41 C54 C70 -9.3(2)
C58 N41 C57 O41 3.8(3)
C58 N41 C57 C41 -173.71(14)
C62 C43 C44 O42 174.96(12)
C62 C43 C44 C45 -67.68(17)
C62 C63 C64 C65 177.33(17)
C66 C47 C48 C49 -176.38(15)

loop_
_exptl_oxdiff_crystal_face_indexfrac_h
_exptl_oxdiff_crystal_face_indexfrac_k
_exptl_oxdiff_crystal_face_indexfrac_l
_exptl_oxdiff_crystal_face_x
_exptl_oxdiff_crystal_face_y
_exptl_oxdiff_crystal_face_z
-0.9994 -0.0017 0.9997 -0.0244 0.0455 -0.0044
0.9994 0.0017 -0.9997 0.0244 -0.0455 0.0044
-0.9995 0.9985 -0.9988 0.0163 0.0275 0.0686
0.9995 -0.9985 0.9988 -0.0163 -0.0275 -0.0686
3.9936 5.0036 4.9993 -0.2904 -0.1848 -0.0458
-3.9936 -5.0036 -4.9993 0.2904 0.1848 0.0458
-0.0005 0.9998 0.0005 -0.0216 -0.0088 0.0279
0.0005 -0.9998 -0.0005 0.0216 0.0088 -0.0279
